data_4083824
loop_
_publ_author_name
'Izod, Keith'
'McFarlane, William'
'Tyson, Brent V.'
'Carr, Ian'
'Clegg, William'
'Harrington, Ross W.'

_publ_section_title
;
 Stabilization of a Dialkylstannylene by Unusual
 B--H&#x00B7;&#x00B7;&#x00B7;Sn \g-Agostic-Type Interactions.
 A Structural, Spectroscopic, and DFT Study
;
_journal_coden_ASTM ORGND7
_journal_issue 5
_journal_name_full Organometallics
_journal_page_first 1135
_journal_page_last 1143
_journal_paper_doi 10.1021/om0600036
_journal_volume 25
_journal_year 2006
_chemical_formula_moiety 'C22 H56 B2 P2 Si2 Sn'
_chemical_formula_sum 'C22 H56 B2 P2 Si2 Sn'
_chemical_formula_weight 579.10
_space_group_IT_number 14
_symmetry_cell_setting monoclinic
_symmetry_space_group_name_Hall '-P 2yn'
_symmetry_space_group_name_H-M 'P 1 21/n 1'
_atom_sites_solution_hydrogens mixed
_atom_sites_solution_primary direct
_atom_sites_solution_secondary difmap
_audit_creation_method SHELXL-97
_cell_angle_alpha 90.00
_cell_angle_beta 106.129(1)
_cell_angle_gamma 90.00
_cell_formula_units_Z 4
_cell_length_a 11.3845(8)
_cell_length_b 17.4859(12)
_cell_length_c 16.5863(11)
_cell_measurement_reflns_used 15484
_cell_measurement_temperature 120(2)
_cell_measurement_theta_max 27.47
_cell_measurement_theta_min 2.26
_cell_volume 3171.8(4)
_computing_cell_refinement 'Bruker SAINT'
_computing_data_collection 'Bruker APEX2'
_computing_data_reduction 'Bruker SAINT'
_computing_molecular_graphics 'Bruker SHELXTL'
_computing_publication_material 'Bruker SHELXTL and local programs'
_computing_structure_refinement 'Bruker SHELXTL'
_computing_structure_solution 'Bruker SHELXTL'
_diffrn_ambient_temperature 120(2)
_diffrn_measured_fraction_theta_full 0.922
_diffrn_measured_fraction_theta_max 0.922
_diffrn_measurement_device_type 'Bruker APEX2 CCD diffractometer'
_diffrn_measurement_method 'thin-slice \w scans'
_diffrn_radiation_monochromator 'silicon 111'
_diffrn_radiation_source 'Daresbury SRS station 9.8'
_diffrn_radiation_type synchrotron
_diffrn_radiation_wavelength 0.6898
_diffrn_reflns_av_R_equivalents 0.0281
_diffrn_reflns_av_sigmaI/netI 0.0277
_diffrn_reflns_limit_h_max 14
_diffrn_reflns_limit_h_min -14
_diffrn_reflns_limit_k_max 21
_diffrn_reflns_limit_k_min -21
_diffrn_reflns_limit_l_max 20
_diffrn_reflns_limit_l_min -20
_diffrn_reflns_number 19862
_diffrn_reflns_theta_full 25.53
_diffrn_reflns_theta_max 25.53
_diffrn_reflns_theta_min 1.68
_diffrn_standards_decay_% 20
_diffrn_standards_number 0
_exptl_absorpt_coefficient_mu 0.990
_exptl_absorpt_correction_T_max 0.866
_exptl_absorpt_correction_T_min 0.790
_exptl_absorpt_correction_type multi-scan
_exptl_absorpt_process_details SADABS
_exptl_crystal_colour orange
_exptl_crystal_density_diffrn 1.213
_exptl_crystal_density_method 'not measured'
_exptl_crystal_description block
_exptl_crystal_F_000 1224
_exptl_crystal_size_max 0.15
_exptl_crystal_size_mid 0.15
_exptl_crystal_size_min 0.15
_refine_diff_density_max 0.366
_refine_diff_density_min -0.521
_refine_diff_density_rms 0.046
_refine_ls_extinction_method none
_refine_ls_goodness_of_fit_ref 1.041
_refine_ls_hydrogen_treatment mixed
_refine_ls_matrix_type full
_refine_ls_number_parameters 296
_refine_ls_number_reflns 5970
_refine_ls_number_restraints 0
_refine_ls_restrained_S_all 1.041
_refine_ls_R_factor_all 0.0222
_refine_ls_R_factor_gt 0.0213
_refine_ls_shift/su_max 0.005
_refine_ls_shift/su_mean 0.000
_refine_ls_structure_factor_coef Fsqd
_refine_ls_weighting_details 'calc w=1/[\s^2^(Fo^2^)+(0.0182P)^2^+1.9578P] where P=(Fo^2^+2Fc^2^)/3'
_refine_ls_weighting_scheme calc
_refine_ls_wR_factor_gt 0.0543
_refine_ls_wR_factor_ref 0.0547
_reflns_number_gt 5733
_reflns_number_total 5970
_reflns_threshold_expression I>2\s(I)
_cod_data_source_file om0600036si20060103_063753.cif
_cod_data_source_block rac-6
_cod_original_sg_symbol_H-M 'P 21/n'
_cod_database_code 4083824

loop_
_symmetry_equiv_pos_as_xyz
'x, y, z'
'-x+1/2, y+1/2, -z+1/2'
'-x, -y, -z'
'x-1/2, -y-1/2, z-1/2'

loop_
_atom_site_label
_atom_site_type_symbol
_atom_site_fract_x
_atom_site_fract_y
_atom_site_fract_z
_atom_site_U_iso_or_equiv
_atom_site_adp_type
_atom_site_occupancy
_atom_site_symmetry_multiplicity
_atom_site_calc_flag
_atom_site_refinement_flags
Sn1 Sn 0.479672(9) 0.602840(5) 0.175771(6) 0.01521(5) Uani 1 1 d .
P1 P 0.43862(3) 0.45062(2) 0.26369(2) 0.01470(8) Uani 1 1 d .
P2 P 0.55614(3) 0.76750(2) 0.23273(2) 0.01432(8) Uani 1 1 d .
Si1 Si 0.23931(4) 0.57250(2) 0.27347(3) 0.01599(9) Uani 1 1 d .
Si2 Si 0.77016(4) 0.65312(2) 0.31830(3) 0.01882(9) Uani 1 1 d .
B1 B 0.59685(17) 0.44441(10) 0.24252(12) 0.0213(4) Uani 1 1 d .
H1A H 0.594(2) 0.4055(14) 0.1983(17) 0.049(7) Uiso 1 1 d .
H1B H 0.667(2) 0.4338(13) 0.2991(14) 0.036(6) Uiso 1 1 d .
H1C H 0.614(2) 0.5024(13) 0.2194(14) 0.041(6) Uiso 1 1 d .
B2 B 0.38002(16) 0.76964(10) 0.18635(12) 0.0196(3) Uani 1 1 d .
H2A H 0.359(2) 0.8006(13) 0.1259(14) 0.042(6) Uiso 1 1 d .
H2B H 0.340(2) 0.7945(13) 0.2347(14) 0.042(6) Uiso 1 1 d .
H2C H 0.351(2) 0.7084(13) 0.1787(13) 0.036(6) Uiso 1 1 d .
C1 C 0.40390(13) 0.55009(8) 0.27800(9) 0.0147(3) Uani 1 1 d .
C2 C 0.49694(14) 0.57927(8) 0.36020(9) 0.0163(3) Uani 1 1 d .
H2D H 0.4594 0.5748 0.4071 0.020 Uiso 1 1 calc R
H2E H 0.5702 0.5460 0.3732 0.020 Uiso 1 1 calc R
C3 C 0.53687(14) 0.66278(8) 0.35428(9) 0.0162(3) Uani 1 1 d .
H3A H 0.5941 0.6778 0.4086 0.019 Uiso 1 1 calc R
H3B H 0.4642 0.6963 0.3441 0.019 Uiso 1 1 calc R
C4 C 0.60032(13) 0.67570(8) 0.28291(9) 0.0147(3) Uani 1 1 d .
C5 C 0.22630(15) 0.66496(9) 0.32709(10) 0.0210(3) Uani 1 1 d .
H5A H 0.1409 0.6734 0.3264 0.031 Uiso 1 1 calc R
H5B H 0.2536 0.7070 0.2976 0.031 Uiso 1 1 calc R
H5C H 0.2775 0.6630 0.3853 0.031 Uiso 1 1 calc R
C6 C 0.16971(15) 0.49980(9) 0.32988(11) 0.0240(3) Uani 1 1 d .
H6A H 0.2202 0.4952 0.3881 0.036 Uiso 1 1 calc R
H6B H 0.1655 0.4502 0.3018 0.036 Uiso 1 1 calc R
H6C H 0.0871 0.5161 0.3292 0.036 Uiso 1 1 calc R
C7 C 0.14183(15) 0.57889(10) 0.16254(10) 0.0234(3) Uani 1 1 d .
H7A H 0.0590 0.5948 0.1619 0.035 Uiso 1 1 calc R
H7B H 0.1384 0.5288 0.1356 0.035 Uiso 1 1 calc R
H7C H 0.1769 0.6165 0.1320 0.035 Uiso 1 1 calc R
C8 C 0.82950(17) 0.62017(11) 0.22915(12) 0.0312(4) Uani 1 1 d .
H8A H 0.9158 0.6059 0.2508 0.047 Uiso 1 1 calc R
H8B H 0.8214 0.6616 0.1882 0.047 Uiso 1 1 calc R
H8C H 0.7822 0.5758 0.2020 0.047 Uiso 1 1 calc R
C9 C 0.86468(16) 0.73734(10) 0.36775(13) 0.0335(4) Uani 1 1 d .
H9A H 0.9501 0.7215 0.3905 0.050 Uiso 1 1 calc R
H9B H 0.8339 0.7574 0.4132 0.050 Uiso 1 1 calc R
H9C H 0.8595 0.7773 0.3254 0.050 Uiso 1 1 calc R
C10 C 0.80799(16) 0.57776(10) 0.40189(11) 0.0261(3) Uani 1 1 d .
H10A H 0.7691 0.5295 0.3790 0.039 Uiso 1 1 calc R
H10B H 0.7779 0.5937 0.4492 0.039 Uiso 1 1 calc R
H10C H 0.8968 0.5708 0.4212 0.039 Uiso 1 1 calc R
C11 C 0.43645(16) 0.39370(8) 0.35569(10) 0.0190(3) Uani 1 1 d .
H11A H 0.4892 0.4188 0.4064 0.023 Uiso 1 1 calc R
H11B H 0.3520 0.3929 0.3612 0.023 Uiso 1 1 calc R
C12 C 0.47988(15) 0.31127(8) 0.35228(10) 0.0212(3) Uani 1 1 d .
H12A H 0.4224 0.2841 0.3052 0.025 Uiso 1 1 calc R
H12B H 0.5613 0.3115 0.3417 0.025 Uiso 1 1 calc R
C13 C 0.48793(17) 0.26889(9) 0.43376(11) 0.0275(4) Uani 1 1 d .
H13A H 0.5449 0.2956 0.4805 0.041 Uiso 1 1 calc R
H13B H 0.5172 0.2167 0.4299 0.041 Uiso 1 1 calc R
H13C H 0.4068 0.2671 0.4434 0.041 Uiso 1 1 calc R
C14 C 0.32124(15) 0.40607(8) 0.17858(10) 0.0191(3) Uani 1 1 d .
H14A H 0.3307 0.3499 0.1844 0.023 Uiso 1 1 calc R
H14B H 0.2403 0.4192 0.1860 0.023 Uiso 1 1 calc R
C15 C 0.32077(16) 0.42766(10) 0.08945(10) 0.0248(3) Uani 1 1 d .
H15A H 0.4030 0.4187 0.0821 0.030 Uiso 1 1 calc R
H15B H 0.3017 0.4828 0.0802 0.030 Uiso 1 1 calc R
C16 C 0.2267(2) 0.38093(11) 0.02488(11) 0.0354(4) Uani 1 1 d .
H16A H 0.2448 0.3264 0.0344 0.053 Uiso 1 1 calc R
H16B H 0.2299 0.3949 -0.0317 0.053 Uiso 1 1 calc R
H16C H 0.1448 0.3916 0.0305 0.053 Uiso 1 1 calc R
C17 C 0.60877(14) 0.85152(8) 0.29829(10) 0.0191(3) Uani 1 1 d .
H17A H 0.6988 0.8546 0.3100 0.023 Uiso 1 1 calc R
H17B H 0.5741 0.8975 0.2654 0.023 Uiso 1 1 calc R
C18 C 0.57753(18) 0.85501(10) 0.38178(10) 0.0275(4) Uani 1 1 d .
H18A H 0.6167 0.8116 0.4176 0.033 Uiso 1 1 calc R
H18B H 0.4879 0.8505 0.3718 0.033 Uiso 1 1 calc R
C19 C 0.6217(2) 0.93017(11) 0.42683(12) 0.0355(4) Uani 1 1 d .
H19A H 0.7110 0.9329 0.4402 0.053 Uiso 1 1 calc R
H19B H 0.5968 0.9327 0.4788 0.053 Uiso 1 1 calc R
H19C H 0.5855 0.9731 0.3904 0.053 Uiso 1 1 calc R
C20 C 0.63444(14) 0.77940(9) 0.15112(10) 0.0187(3) Uani 1 1 d .
H20A H 0.7236 0.7824 0.1780 0.022 Uiso 1 1 calc R
H20B H 0.6191 0.7336 0.1146 0.022 Uiso 1 1 calc R
C21 C 0.59459(15) 0.85049(10) 0.09644(10) 0.0235(3) Uani 1 1 d .
H21A H 0.5056 0.8477 0.0689 0.028 Uiso 1 1 calc R
H21B H 0.6103 0.8966 0.1324 0.028 Uiso 1 1 calc R
C22 C 0.66263(16) 0.85744(11) 0.02978(10) 0.0275(4) Uani 1 1 d .
H22A H 0.7505 0.8625 0.0570 0.041 Uiso 1 1 calc R
H22B H 0.6335 0.9027 -0.0049 0.041 Uiso 1 1 calc R
H22C H 0.6478 0.8117 -0.0057 0.041 Uiso 1 1 calc R

loop_
_atom_site_aniso_label
_atom_site_aniso_U_11
_atom_site_aniso_U_22
_atom_site_aniso_U_33
_atom_site_aniso_U_23
_atom_site_aniso_U_13
_atom_site_aniso_U_12
Sn1 0.01675(7) 0.01379(7) 0.01541(7) -0.00091(3) 0.00498(4) -0.00143(3)
P1 0.01491(18) 0.01121(17) 0.01706(18) -0.00028(13) 0.00293(14) 0.00036(13)
P2 0.01382(18) 0.01224(17) 0.01745(18) 0.00015(13) 0.00525(14) -0.00066(13)
Si1 0.0142(2) 0.01458(19) 0.0200(2) 0.00083(15) 0.00614(16) 0.00090(15)
Si2 0.0132(2) 0.0174(2) 0.0245(2) 0.00162(16) 0.00306(16) 0.00052(15)
B1 0.0178(9) 0.0164(8) 0.0296(9) -0.0034(7) 0.0066(7) 0.0024(6)
B2 0.0148(8) 0.0174(8) 0.0262(9) 0.0019(7) 0.0054(7) 0.0004(6)
C1 0.0144(7) 0.0125(6) 0.0170(7) -0.0001(5) 0.0040(5) 0.0002(5)
C2 0.0170(7) 0.0143(7) 0.0172(7) -0.0002(5) 0.0041(6) -0.0008(5)
C3 0.0180(7) 0.0144(7) 0.0167(7) -0.0015(5) 0.0054(5) -0.0021(5)
C4 0.0152(7) 0.0121(6) 0.0169(7) 0.0004(5) 0.0045(5) 0.0001(5)
C5 0.0203(8) 0.0181(7) 0.0278(8) 0.0006(6) 0.0121(6) 0.0030(6)
C6 0.0210(8) 0.0197(7) 0.0351(9) 0.0033(7) 0.0140(7) 0.0000(6)
C7 0.0161(8) 0.0266(8) 0.0252(8) 0.0009(7) 0.0021(6) 0.0025(6)
C8 0.0223(9) 0.0378(10) 0.0369(10) 0.0023(8) 0.0141(8) 0.0073(7)
C9 0.0189(9) 0.0250(9) 0.0493(11) 0.0024(8) -0.0027(8) -0.0035(7)
C10 0.0193(8) 0.0234(8) 0.0305(9) 0.0051(7) -0.0017(7) 0.0008(6)
C11 0.0226(8) 0.0143(7) 0.0189(7) 0.0010(5) 0.0040(6) 0.0007(6)
C12 0.0247(8) 0.0144(7) 0.0223(7) 0.0012(6) 0.0030(6) 0.0018(6)
C13 0.0345(10) 0.0182(8) 0.0255(8) 0.0048(6) 0.0013(7) 0.0008(7)
C14 0.0201(8) 0.0155(7) 0.0202(7) -0.0005(6) 0.0028(6) -0.0026(6)
C15 0.0298(9) 0.0234(8) 0.0199(8) -0.0018(6) 0.0050(7) -0.0045(7)
C16 0.0481(12) 0.0308(9) 0.0217(8) -0.0059(7) 0.0001(8) -0.0099(8)
C17 0.0198(8) 0.0143(7) 0.0230(7) -0.0021(6) 0.0056(6) -0.0026(6)
C18 0.0380(10) 0.0230(8) 0.0223(8) -0.0048(6) 0.0096(7) -0.0059(7)
C19 0.0526(12) 0.0265(9) 0.0262(9) -0.0087(7) 0.0087(8) -0.0037(8)
C20 0.0178(7) 0.0194(7) 0.0203(7) 0.0013(6) 0.0079(6) -0.0006(6)
C21 0.0212(8) 0.0258(8) 0.0245(8) 0.0079(6) 0.0080(6) 0.0012(6)
C22 0.0244(9) 0.0366(9) 0.0220(8) 0.0054(7) 0.0070(7) -0.0051(7)

loop_
_atom_type_symbol
_atom_type_description
_atom_type_scat_dispersion_real
_atom_type_scat_dispersion_imag
_atom_type_scat_source
C C 0.0033 0.0016 'International Tables Vol C Tables 4.2.6.8 and 6.1.1.4'
H H 0.0000 0.0000 'International Tables Vol C Tables 4.2.6.8 and 6.1.1.4'
B B 0.0013 0.0007 'International Tables Vol C Tables 4.2.6.8 and 6.1.1.4'
Si Si 0.0817 0.0704 'International Tables Vol C Tables 4.2.6.8 and 6.1.1.4'
P P 0.1023 0.0942 'International Tables Vol C Tables 4.2.6.8 and 6.1.1.4'
Sn Sn -0.6537 1.4246 'International Tables Vol C Tables 4.2.6.8 and 6.1.1.4'

loop_
_geom_angle_atom_site_label_1
_geom_angle_atom_site_label_2
_geom_angle_atom_site_label_3
_geom_angle
C1 Sn1 C4 85.32(5)
B1 P1 C1 109.02(7)
B1 P1 C11 110.53(8)
B1 P1 C14 110.76(8)
C1 P1 C11 111.04(7)
C1 P1 C14 111.77(7)
C11 P1 C14 103.67(7)
B2 P2 C4 108.88(7)
B2 P2 C17 110.66(7)
B2 P2 C20 111.56(7)
C4 P2 C17 115.80(7)
C4 P2 C20 108.09(7)
C17 P2 C20 101.68(7)
C1 Si1 C5 111.58(7)
C1 Si1 C6 112.92(7)
C1 Si1 C7 111.18(7)
C5 Si1 C6 104.36(7)
C5 Si1 C7 108.21(8)
C6 Si1 C7 108.26(8)
C4 Si2 C8 112.22(7)
C4 Si2 C9 112.55(7)
C4 Si2 C10 112.33(7)
C8 Si2 C9 107.29(9)
C8 Si2 C10 107.91(8)
C9 Si2 C10 104.06(8)
P1 B1 H1A 109.1(16)
P1 B1 H1B 110.8(12)
P1 B1 H1C 106.0(12)
H1A B1 H1B 113.4(19)
H1A B1 H1C 109.9(18)
H1B B1 H1C 107.3(17)
P2 B2 H2A 107.7(12)
P2 B2 H2B 107.8(12)
P2 B2 H2C 105.7(11)
H2A B2 H2B 115.8(17)
H2A B2 H2C 112.6(16)
H2B B2 H2C 106.6(16)
Sn1 C1 P1 98.52(6)
Sn1 C1 Si1 117.21(7)
Sn1 C1 C2 102.15(9)
P1 C1 Si1 116.24(8)
P1 C1 C2 107.94(10)
Si1 C1 C2 112.97(10)
C1 C2 H2D 108.9
C1 C2 H2E 108.9
C1 C2 C3 113.25(12)
H2D C2 H2E 107.7
H2D C2 C3 108.9
H2E C2 C3 108.9
C2 C3 H3A 109.0
C2 C3 H3B 109.0
C2 C3 C4 113.04(11)
H3A C3 H3B 107.8
H3A C3 C4 109.0
H3B C3 C4 109.0
Sn1 C4 P2 96.06(6)
Sn1 C4 Si2 117.44(7)
Sn1 C4 C3 101.65(9)
P2 C4 Si2 117.03(8)
P2 C4 C3 110.33(10)
Si2 C4 C3 112.35(10)
Si1 C5 H5A 109.5
Si1 C5 H5B 109.5
Si1 C5 H5C 109.5
H5A C5 H5B 109.5
H5A C5 H5C 109.5
H5B C5 H5C 109.5
Si1 C6 H6A 109.5
Si1 C6 H6B 109.5
Si1 C6 H6C 109.5
H6A C6 H6B 109.5
H6A C6 H6C 109.5
H6B C6 H6C 109.5
Si1 C7 H7A 109.5
Si1 C7 H7B 109.5
Si1 C7 H7C 109.5
H7A C7 H7B 109.5
H7A C7 H7C 109.5
H7B C7 H7C 109.5
Si2 C8 H8A 109.5
Si2 C8 H8B 109.5
Si2 C8 H8C 109.5
H8A C8 H8B 109.5
H8A C8 H8C 109.5
H8B C8 H8C 109.5
Si2 C9 H9A 109.5
Si2 C9 H9B 109.5
Si2 C9 H9C 109.5
H9A C9 H9B 109.5
H9A C9 H9C 109.5
H9B C9 H9C 109.5
Si2 C10 H10A 109.5
Si2 C10 H10B 109.5
Si2 C10 H10C 109.5
H10A C10 H10B 109.5
H10A C10 H10C 109.5
H10B C10 H10C 109.5
P1 C11 H11A 108.8
P1 C11 H11B 108.8
P1 C11 C12 113.75(11)
H11A C11 H11B 107.7
H11A C11 C12 108.8
H11B C11 C12 108.8
C11 C12 H12A 109.3
C11 C12 H12B 109.3
C11 C12 C13 111.49(13)
H12A C12 H12B 108.0
H12A C12 C13 109.3
H12B C12 C13 109.3
C12 C13 H13A 109.5
C12 C13 H13B 109.5
C12 C13 H13C 109.5
H13A C13 H13B 109.5
H13A C13 H13C 109.5
H13B C13 H13C 109.5
P1 C14 H14A 108.1
P1 C14 H14B 108.1
P1 C14 C15 116.65(11)
H14A C14 H14B 107.3
H14A C14 C15 108.1
H14B C14 C15 108.1
C14 C15 H15A 109.4
C14 C15 H15B 109.4
C14 C15 C16 111.15(14)
H15A C15 H15B 108.0
H15A C15 C16 109.4
H15B C15 C16 109.4
C15 C16 H16A 109.5
C15 C16 H16B 109.5
C15 C16 H16C 109.5
H16A C16 H16B 109.5
H16A C16 H16C 109.5
H16B C16 H16C 109.5
P2 C17 H17A 108.1
P2 C17 H17B 108.1
P2 C17 C18 116.90(11)
H17A C17 H17B 107.3
H17A C17 C18 108.1
H17B C17 C18 108.1
C17 C18 H18A 109.5
C17 C18 H18B 109.5
C17 C18 C19 110.56(14)
H18A C18 H18B 108.1
H18A C18 C19 109.5
H18B C18 C19 109.5
C18 C19 H19A 109.5
C18 C19 H19B 109.5
C18 C19 H19C 109.5
H19A C19 H19B 109.5
H19A C19 H19C 109.5
H19B C19 H19C 109.5
P2 C20 H20A 108.8
P2 C20 H20B 108.8
P2 C20 C21 113.95(11)
H20A C20 H20B 107.7
H20A C20 C21 108.8
H20B C20 C21 108.8
C20 C21 H21A 109.3
C20 C21 H21B 109.3
C20 C21 C22 111.62(14)
H21A C21 H21B 108.0
H21A C21 C22 109.3
H21B C21 C22 109.3
C21 C22 H22A 109.5
C21 C22 H22B 109.5
C21 C22 H22C 109.5
H22A C22 H22B 109.5
H22A C22 H22C 109.5
H22B C22 H22C 109.5

loop_
_geom_bond_atom_site_label_1
_geom_bond_atom_site_label_2
_geom_bond_distance
Sn1 C1 2.2984(14)
Sn1 C4 2.3046(14)
P1 B1 1.9317(18)
P1 C1 1.8137(14)
P1 C11 1.8279(16)
P1 C14 1.8268(16)
P2 B2 1.9382(18)
P2 C4 1.8137(14)
P2 C17 1.8270(15)
P2 C20 1.8277(15)
Si1 C1 1.8953(15)
Si1 C5 1.8708(16)
Si1 C6 1.8791(16)
Si1 C7 1.8695(17)
Si2 C4 1.8996(15)
Si2 C8 1.8789(18)
Si2 C9 1.8734(18)
Si2 C10 1.8741(17)
B1 H1A 0.99(3)
B1 H1B 1.06(2)
B1 H1C 1.12(2)
B2 H2A 1.10(2)
B2 H2B 1.11(2)
B2 H2C 1.12(2)
C1 C2 1.562(2)
C2 H2D 0.990
C2 H2E 0.990
C2 C3 1.5406(19)
C3 H3A 0.990
C3 H3B 0.990
C3 C4 1.5650(19)
C5 H5A 0.980
C5 H5B 0.980
C5 H5C 0.980
C6 H6A 0.980
C6 H6B 0.980
C6 H6C 0.980
C7 H7A 0.980
C7 H7B 0.980
C7 H7C 0.980
C8 H8A 0.980
C8 H8B 0.980
C8 H8C 0.980
C9 H9A 0.980
C9 H9B 0.980
C9 H9C 0.980
C10 H10A 0.980
C10 H10B 0.980
C10 H10C 0.980
C11 H11A 0.990
C11 H11B 0.990
C11 C12 1.530(2)
C12 H12A 0.990
C12 H12B 0.990
C12 C13 1.521(2)
C13 H13A 0.980
C13 H13B 0.980
C13 H13C 0.980
C14 H14A 0.990
C14 H14B 0.990
C14 C15 1.524(2)
C15 H15A 0.990
C15 H15B 0.990
C15 C16 1.525(2)
C16 H16A 0.980
C16 H16B 0.980
C16 H16C 0.980
C17 H17A 0.990
C17 H17B 0.990
C17 C18 1.524(2)
C18 H18A 0.990
C18 H18B 0.990
C18 C19 1.526(2)
C19 H19A 0.980
C19 H19B 0.980
C19 H19C 0.980
C20 H20A 0.990
C20 H20B 0.990
C20 C21 1.531(2)
C21 H21A 0.990
C21 H21B 0.990
C21 C22 1.521(2)
C22 H22A 0.980
C22 H22B 0.980
C22 H22C 0.980

loop_
_geom_torsion_atom_site_label_1
_geom_torsion_atom_site_label_2
_geom_torsion_atom_site_label_3
_geom_torsion_atom_site_label_4
_geom_torsion
B1 P1 C1 Sn1 39.65(8)
B1 P1 C1 Si1 165.77(8)
B1 P1 C1 C2 -66.14(11)
C11 P1 C1 Sn1 161.66(7)
C11 P1 C1 Si1 -72.23(10)
C11 P1 C1 C2 55.86(11)
C14 P1 C1 Sn1 -83.12(7)
C14 P1 C1 Si1 42.99(10)
C14 P1 C1 C2 171.09(9)
C5 Si1 C1 Sn1 -85.22(9)
C5 Si1 C1 P1 158.72(8)
C5 Si1 C1 C2 33.13(12)
C6 Si1 C1 Sn1 157.60(7)
C6 Si1 C1 P1 41.54(11)
C6 Si1 C1 C2 -84.04(11)
C7 Si1 C1 Sn1 35.69(10)
C7 Si1 C1 P1 -80.37(10)
C7 Si1 C1 C2 154.04(10)
C4 Sn1 C1 P1 -123.10(7)
C4 Sn1 C1 Si1 111.47(8)
C4 Sn1 C1 C2 -12.56(9)
Sn1 C1 C2 C3 39.98(13)
P1 C1 C2 C3 143.22(10)
Si1 C1 C2 C3 -86.84(13)
C1 C2 C3 C4 -59.90(16)
C2 C3 C4 Sn1 41.30(13)
C2 C3 C4 P2 142.33(11)
C2 C3 C4 Si2 -85.11(13)
B2 P2 C4 Sn1 45.56(8)
B2 P2 C4 Si2 170.62(8)
B2 P2 C4 C3 -59.27(12)
C17 P2 C4 Sn1 170.97(6)
C17 P2 C4 Si2 -63.97(10)
C17 P2 C4 C3 66.14(12)
C20 P2 C4 Sn1 -75.79(7)
C20 P2 C4 Si2 49.27(10)
C20 P2 C4 C3 179.38(10)
C8 Si2 C4 Sn1 33.76(10)
C8 Si2 C4 P2 -79.72(10)
C8 Si2 C4 C3 151.12(11)
C9 Si2 C4 Sn1 154.91(9)
C9 Si2 C4 P2 41.43(11)
C9 Si2 C4 C3 -87.73(12)
C10 Si2 C4 Sn1 -88.04(9)
C10 Si2 C4 P2 158.48(8)
C10 Si2 C4 C3 29.32(12)
C1 Sn1 C4 P2 -126.48(6)
C1 Sn1 C4 Si2 108.76(8)
C1 Sn1 C4 C3 -14.23(9)
B1 P1 C11 C12 -51.96(14)
C1 P1 C11 C12 -173.08(11)
C14 P1 C11 C12 66.76(13)
P1 C11 C12 C13 174.50(12)
B1 P1 C14 C15 -47.08(14)
C1 P1 C14 C15 74.69(14)
C11 P1 C14 C15 -165.65(12)
P1 C14 C15 C16 174.58(13)
B2 P2 C17 C18 70.64(14)
C4 P2 C17 C18 -53.86(15)
C20 P2 C17 C18 -170.74(13)
P2 C17 C18 C19 -177.02(13)
B2 P2 C20 C21 53.68(14)
C4 P2 C20 C21 173.35(11)
C17 P2 C20 C21 -64.29(13)
P2 C20 C21 C22 179.99(12)
